data_7006898
loop_
_publ_author_name
'Moberg, Viktor'
'Homanen, Pertti'
'Selva, Simona'
'Persson, Roger'
'Haukka, Matti'
'Pakkanen, Tapani A.'
'Monari, Magda'
'Nordlander, Ebbe'

_publ_section_title
;
 Synthesis, characterization and reactivity of tetranuclear ruthenium
 hydrido clusters containing chiral phosphine ligands.
;
_journal_issue 1
_journal_name_full 'Dalton transactions (Cambridge, England : 2003)'
_journal_page_first 279
_journal_page_last 288
_journal_paper_doi 10.1039/b515273a
_journal_year 2006
_chemical_formula_sum 'C28 H32 O11 P2 Ru4'
_chemical_formula_weight 1010.76
_chemical_name_systematic
;
?
;
_space_group_IT_number 4
_symmetry_cell_setting monoclinic
_symmetry_space_group_name_Hall 'P 2yb'
_symmetry_space_group_name_H-M 'P 1 21 1'
_atom_sites_solution_hydrogens geom
_atom_sites_solution_primary direct
_atom_sites_solution_secondary difmap
_audit_creation_method SHELXL-97
_cell_angle_alpha 90.00
_cell_angle_beta 113.35(3)
_cell_angle_gamma 90.00
_cell_formula_units_Z 2
_cell_length_a 9.7272(19)
_cell_length_b 16.058(3)
_cell_length_c 12.132(2)
_cell_measurement_temperature 120(2)
_cell_volume 1739.8(7)
_computing_cell_refinement 'Denzo/Scalepack (Otwinowski & Minor, 1997)'
_computing_data_collection 'Collect (Nonius, 1999)'
_computing_data_reduction 'Denzo/Scalepack (Otwinowski & Minor, 1997)'
_computing_molecular_graphics 'SHELXTL v.5.1 (Bruker Axs, 1998)'
_computing_publication_material 'SHELXL-97 (Sheldrick, 1997)'
_computing_structure_refinement 'SHELXL-97 (Sheldrick, 1997)'
_computing_structure_solution 'SIR97 (Altomare et al. 1997)'
_diffrn_ambient_temperature 120(2)
_diffrn_measured_fraction_theta_full 0.996
_diffrn_measured_fraction_theta_max 0.996
_diffrn_measurement_device_type 'Nonius Kappa CCD diffractometer'
_diffrn_radiation_monochromator graphite
_diffrn_radiation_source 'fine-focus sealed tube'
_diffrn_radiation_type MoK\a
_diffrn_radiation_wavelength 0.71073
_diffrn_reflns_av_R_equivalents 0.0000
_diffrn_reflns_av_sigmaI/netI 0.0396
_diffrn_reflns_limit_h_max 12
_diffrn_reflns_limit_h_min -12
_diffrn_reflns_limit_k_max 20
_diffrn_reflns_limit_k_min -20
_diffrn_reflns_limit_l_max 15
_diffrn_reflns_limit_l_min -15
_diffrn_reflns_number 7035
_diffrn_reflns_theta_full 26.35
_diffrn_reflns_theta_max 26.35
_diffrn_reflns_theta_min 2.61
_exptl_absorpt_coefficient_mu 1.848
_exptl_absorpt_correction_T_max 0.7088
_exptl_absorpt_correction_T_min 0.6551
_exptl_absorpt_correction_type empirical
_exptl_crystal_colour red
_exptl_crystal_density_diffrn 1.929
_exptl_crystal_density_method 'not measured'
_exptl_crystal_description block
_exptl_crystal_F_000 988
_exptl_crystal_size_max 0.25
_exptl_crystal_size_mid 0.25
_exptl_crystal_size_min 0.20
_refine_diff_density_max 0.489
_refine_diff_density_min -0.671
_refine_diff_density_rms 0.138
_refine_ls_abs_structure_details 'Flack H D (1983), Acta Cryst. A39, 876-881'
_refine_ls_abs_structure_Flack -0.012(16)
_refine_ls_extinction_coef 0.0024(2)
_refine_ls_extinction_expression Fc^*^=kFc[1+0.001xFc^2^\l^3^/sin(2\q)]^-1/4^
_refine_ls_extinction_method SHELXL
_refine_ls_goodness_of_fit_ref 1.090
_refine_ls_hydrogen_treatment mixed
_refine_ls_matrix_type full
_refine_ls_number_parameters 411
_refine_ls_number_reflns 7035
_refine_ls_number_restraints 1
_refine_ls_restrained_S_all 1.090
_refine_ls_R_factor_all 0.0187
_refine_ls_R_factor_gt 0.0181
_refine_ls_shift/su_max 0.006
_refine_ls_shift/su_mean 0.000
_refine_ls_structure_factor_coef Fsqd
_refine_ls_weighting_details 'calc w=1/[\s^2^(Fo^2^)+(0.0000P)^2^+0.0961P] where P=(Fo^2^+2Fc^2^)/3'
_refine_ls_weighting_scheme calc
_refine_ls_wR_factor_gt 0.0433
_refine_ls_wR_factor_ref 0.0436
_reflns_number_gt 6923
_reflns_number_total 7035
_reflns_threshold_expression >2sigma(I)
_cod_data_source_file b515273a.txt
_cod_data_source_block H4Ru4(CO)10(O-DUPHOS)_(4)
_cod_depositor_comments
;
The following automatic conversions were performed:
'_symmetry_cell_setting' value 'Monoclinic' changed to 'monoclinic'
according to '/home/saulius/struct/CIF-dictionaries/cif_core.dic'
dictionary named 'cif_core.dic' version 2.4.1 from 2010-06-29.

Automatic conversion script
Id: cif_fix_enum 1527 2010-12-29 10:47:43Z saulius 
;
_cod_original_cell_volume 1739.9(6)
_cod_original_sg_symbol_H-M P2(1)
_cod_database_code 7006898

loop_
_symmetry_equiv_pos_as_xyz
'x, y, z'
'-x, y+1/2, -z'

loop_
_atom_site_label
_atom_site_type_symbol
_atom_site_fract_x
_atom_site_fract_y
_atom_site_fract_z
_atom_site_U_iso_or_equiv
_atom_site_adp_type
_atom_site_occupancy
_atom_site_symmetry_multiplicity
_atom_site_calc_flag
_atom_site_refinement_flags
_atom_site_disorder_assembly
_atom_site_disorder_group
Ru1 Ru 0.417659(19) 0.641269(12) 0.126373(16) 0.01295(5) Uani 1 1 d . . .
Ru2 Ru 0.55156(2) 0.644408(13) 0.386180(17) 0.01627(6) Uani 1 1 d . . .
Ru3 Ru 0.40719(2) 0.496944(12) 0.283587(18) 0.01786(6) Uani 1 1 d . . .
Ru4 Ru 0.69515(2) 0.545194(14) 0.276707(18) 0.01844(6) Uani 1 1 d . . .
P1 P 0.18099(7) 0.69626(4) 0.03700(6) 0.01453(13) Uani 1 1 d . . .
P2 P 0.32621(7) 0.59739(4) -0.15156(6) 0.01566(13) Uani 1 1 d . . .
O1 O 0.3538(2) 0.56295(10) -0.02866(16) 0.0176(4) Uani 1 1 d . . .
C11 C 0.4989(3) 0.73520(17) 0.0893(2) 0.0198(6) Uani 1 1 d . . .
O11 O 0.5514(2) 0.79615(12) 0.07233(19) 0.0345(5) Uani 1 1 d . . .
C21 C 0.6568(3) 0.7474(2) 0.4154(2) 0.0242(6) Uani 1 1 d . . .
O21 O 0.7133(2) 0.81097(14) 0.4310(2) 0.0362(5) Uani 1 1 d . . .
C22 C 0.4018(3) 0.67950(18) 0.4408(2) 0.0242(6) Uani 1 1 d . . .
O22 O 0.3161(2) 0.70005(15) 0.47783(19) 0.0353(5) Uani 1 1 d . . .
C23 C 0.6818(3) 0.59452(19) 0.5300(3) 0.0249(6) Uani 1 1 d . . .
O23 O 0.7634(2) 0.56716(15) 0.61966(18) 0.0372(6) Uani 1 1 d . . .
C31 C 0.3028(3) 0.41564(18) 0.1637(3) 0.0258(6) Uani 1 1 d . . .
O31 O 0.2346(2) 0.37316(13) 0.0850(2) 0.0383(5) Uani 1 1 d . . .
C32 C 0.5082(4) 0.4286(2) 0.4208(3) 0.0352(7) Uani 1 1 d . . .
O32 O 0.5653(3) 0.38757(18) 0.5044(2) 0.0561(7) Uani 1 1 d . . .
C33 C 0.2546(3) 0.52117(17) 0.3386(3) 0.0291(7) Uani 1 1 d . . .
O33 O 0.1611(3) 0.53256(16) 0.3714(2) 0.0474(6) Uani 1 1 d . . .
C41 C 0.8374(3) 0.6328(2) 0.3261(2) 0.0287(7) Uani 1 1 d . . .
O41 O 0.9266(3) 0.68374(17) 0.3565(2) 0.0462(6) Uani 1 1 d . . .
C42 C 0.7517(3) 0.4868(2) 0.1632(3) 0.0304(7) Uani 1 1 d . . .
O42 O 0.7859(3) 0.45370(17) 0.0944(2) 0.0514(7) Uani 1 1 d . . .
C43 C 0.8134(4) 0.4779(2) 0.4101(3) 0.0326(7) Uani 1 1 d . . .
O43 O 0.8899(3) 0.43703(17) 0.4882(2) 0.0517(7) Uani 1 1 d . . .
C51 C 0.0257(3) 0.63080(17) 0.0422(2) 0.0194(5) Uani 1 1 d . . .
H51 H 0.0691 0.5968 0.1172 0.023 Uiso 1 1 calc R . .
C52 C -0.0832(3) 0.69177(19) 0.0608(3) 0.0257(6) Uani 1 1 d . . .
H52A H -0.1492 0.7170 -0.0166 0.031 Uiso 1 1 calc R . .
H52B H -0.1464 0.6629 0.0958 0.031 Uiso 1 1 calc R . .
C53 C 0.0116(3) 0.75845(19) 0.1463(3) 0.0299(7) Uani 1 1 d . . .
H53A H 0.0643 0.7346 0.2276 0.036 Uiso 1 1 calc R . .
H53B H -0.0531 0.8045 0.1517 0.036 Uiso 1 1 calc R . .
C54 C 0.1258(3) 0.79140(17) 0.0988(2) 0.0201(6) Uani 1 1 d . . .
H54 H 0.0708 0.8289 0.0295 0.024 Uiso 1 1 calc R . .
C55 C -0.0416(3) 0.5693(2) -0.0614(3) 0.0358(8) Uani 1 1 d . . .
H55A H -0.0887 0.6000 -0.1369 0.054 Uiso 1 1 calc R . .
H55B H -0.1171 0.5351 -0.0481 0.054 Uiso 1 1 calc R . .
H55C H 0.0376 0.5334 -0.0655 0.054 Uiso 1 1 calc R . .
C56 C 0.2530(3) 0.84198(18) 0.1899(3) 0.0257(6) Uani 1 1 d . . .
H56A H 0.3121 0.8062 0.2577 0.039 Uiso 1 1 calc R . .
H56B H 0.2112 0.8885 0.2190 0.039 Uiso 1 1 calc R . .
H56C H 0.3174 0.8637 0.1517 0.039 Uiso 1 1 calc R . .
C61 C 0.5014(3) 0.62441(17) -0.1672(2) 0.0212(6) Uani 1 1 d . . .
H61 H 0.5846 0.6143 -0.0873 0.025 Uiso 1 1 calc R . .
C62 C 0.5148(3) 0.55720(19) -0.2531(3) 0.0266(7) Uani 1 1 d . . .
H62A H 0.4767 0.5792 -0.3361 0.032 Uiso 1 1 calc R . .
H62B H 0.6212 0.5416 -0.2293 0.032 Uiso 1 1 calc R . .
C63 C 0.4235(3) 0.48046(18) -0.2478(3) 0.0284(7) Uani 1 1 d . . .
H63A H 0.4124 0.4417 -0.3142 0.034 Uiso 1 1 calc R . .
H63B H 0.4739 0.4507 -0.1706 0.034 Uiso 1 1 calc R . .
C64 C 0.2699(3) 0.51251(16) -0.2594(2) 0.0208(6) Uani 1 1 d . . .
H64 H 0.2160 0.5360 -0.3417 0.025 Uiso 1 1 calc R . .
C65 C 0.5212(3) 0.71269(19) -0.2041(3) 0.0284(7) Uani 1 1 d . . .
H65A H 0.4412 0.7253 -0.2823 0.043 Uiso 1 1 calc R . .
H65B H 0.6185 0.7175 -0.2099 0.043 Uiso 1 1 calc R . .
H65C H 0.5165 0.7521 -0.1440 0.043 Uiso 1 1 calc R . .
C66 C 0.1695(3) 0.44754(19) -0.2353(3) 0.0267(6) Uani 1 1 d . . .
H66A H 0.2163 0.4292 -0.1516 0.040 Uiso 1 1 calc R . .
H66B H 0.1565 0.3997 -0.2886 0.040 Uiso 1 1 calc R . .
H66C H 0.0716 0.4723 -0.2505 0.040 Uiso 1 1 calc R . .
C71 C 0.1912(3) 0.68024(16) -0.1978(2) 0.0162(5) Uani 1 1 d . . .
C72 C 0.1448(3) 0.70469(17) -0.3187(2) 0.0217(6) Uani 1 1 d . . .
H72 H 0.1894 0.6792 -0.3671 0.026 Uiso 1 1 calc R . .
C73 C 0.0362(3) 0.76461(17) -0.3686(3) 0.0262(6) Uani 1 1 d . . .
H73 H 0.0090 0.7816 -0.4495 0.031 Uiso 1 1 calc R . .
C74 C -0.0318(4) 0.7991(2) -0.3006(3) 0.0331(7) Uani 1 1 d . . .
H74 H -0.1091 0.8390 -0.3353 0.040 Uiso 1 1 calc R . .
C75 C 0.0109(3) 0.77653(18) -0.1807(3) 0.0275(7) Uani 1 1 d . . .
H75 H -0.0388 0.8010 -0.1354 0.033 Uiso 1 1 calc R . .
C76 C 0.1248(3) 0.71889(15) -0.1255(2) 0.0173(5) Uani 1 1 d . . .
H112 H 0.4144 0.6998 0.2555 0.050 Uiso 1 1 d . . .
H113 H 0.2959 0.5646 0.1567 0.050 Uiso 1 1 d . . .
H114 H 0.5998 0.6022 0.1341 0.050 Uiso 1 1 d . . .
H134 H 0.5550 0.4605 0.2351 0.050 Uiso 1 1 d . . .

loop_
_atom_site_aniso_label
_atom_site_aniso_U_11
_atom_site_aniso_U_22
_atom_site_aniso_U_33
_atom_site_aniso_U_23
_atom_site_aniso_U_13
_atom_site_aniso_U_12
Ru1 0.01235(10) 0.01539(10) 0.01019(10) 0.00073(8) 0.00350(7) -0.00031(8)
Ru2 0.01520(10) 0.02270(11) 0.01038(10) 0.00068(9) 0.00452(8) 0.00171(9)
Ru3 0.01811(11) 0.01878(11) 0.01700(11) 0.00497(8) 0.00729(9) 0.00080(8)
Ru4 0.01368(10) 0.02710(12) 0.01406(11) 0.00091(9) 0.00498(8) 0.00399(9)
P1 0.0144(3) 0.0160(3) 0.0115(3) 0.0001(3) 0.0034(3) 0.0013(3)
P2 0.0158(3) 0.0179(3) 0.0129(3) -0.0003(3) 0.0053(3) -0.0004(3)
O1 0.0189(9) 0.0188(9) 0.0138(9) -0.0016(7) 0.0051(7) -0.0002(7)
C11 0.0207(14) 0.0240(14) 0.0143(13) -0.0034(11) 0.0063(11) 0.0013(11)
O11 0.0508(14) 0.0223(11) 0.0383(13) -0.0051(10) 0.0260(11) -0.0143(10)
C21 0.0165(14) 0.0363(17) 0.0145(14) 0.0008(12) 0.0005(11) 0.0032(13)
O21 0.0304(12) 0.0322(12) 0.0345(12) 0.0036(10) 0.0005(10) -0.0047(10)
C22 0.0242(14) 0.0325(15) 0.0113(13) 0.0031(12) 0.0020(11) 0.0003(12)
O22 0.0307(11) 0.0538(14) 0.0279(11) 0.0004(11) 0.0184(10) 0.0094(10)
C23 0.0246(15) 0.0324(16) 0.0211(15) 0.0004(13) 0.0127(13) 0.0026(13)
O23 0.0352(12) 0.0580(16) 0.0162(11) 0.0125(10) 0.0078(9) 0.0181(11)
C31 0.0259(15) 0.0203(14) 0.0321(17) 0.0061(13) 0.0125(13) 0.0012(12)
O31 0.0356(13) 0.0284(12) 0.0473(15) -0.0097(11) 0.0127(11) -0.0106(10)
C32 0.0322(18) 0.0348(17) 0.0361(19) 0.0129(15) 0.0109(15) 0.0037(14)
O32 0.0579(16) 0.0579(16) 0.0420(15) 0.0339(13) 0.0086(13) 0.0030(14)
C33 0.0302(17) 0.0278(16) 0.0274(16) 0.0038(13) 0.0095(14) -0.0015(13)
O33 0.0404(13) 0.0573(16) 0.0627(17) -0.0023(13) 0.0398(13) -0.0031(12)
C41 0.0218(15) 0.0488(18) 0.0192(14) -0.0011(14) 0.0121(12) 0.0005(15)
O41 0.0346(13) 0.0711(16) 0.0393(14) -0.0229(13) 0.0213(11) -0.0246(13)
C42 0.0283(16) 0.0374(17) 0.0247(16) 0.0059(14) 0.0098(13) 0.0087(14)
O42 0.0755(18) 0.0529(15) 0.0410(15) -0.0018(12) 0.0391(14) 0.0191(14)
C43 0.0329(17) 0.0447(19) 0.0216(16) -0.0012(14) 0.0122(14) 0.0109(15)
O43 0.0569(17) 0.0660(17) 0.0254(13) 0.0115(12) 0.0090(12) 0.0376(15)
C51 0.0161(12) 0.0242(14) 0.0163(12) 0.0030(11) 0.0048(10) 0.0001(11)
C52 0.0173(14) 0.0313(15) 0.0301(16) 0.0006(13) 0.0109(12) 0.0016(12)
C53 0.0277(16) 0.0359(17) 0.0329(17) -0.0096(14) 0.0191(14) 0.0023(13)
C54 0.0244(14) 0.0207(13) 0.0154(13) 0.0011(11) 0.0080(11) 0.0053(11)
C55 0.0308(17) 0.0369(18) 0.046(2) -0.0167(15) 0.0214(15) -0.0150(14)
C56 0.0313(16) 0.0181(13) 0.0252(15) -0.0072(12) 0.0084(13) 0.0019(12)
C61 0.0175(13) 0.0295(15) 0.0151(13) 0.0054(11) 0.0050(10) 0.0016(11)
C62 0.0247(15) 0.0283(17) 0.0310(18) 0.0043(12) 0.0156(14) 0.0042(12)
C63 0.0312(16) 0.0255(15) 0.0326(17) 0.0004(13) 0.0170(13) 0.0054(13)
C64 0.0232(14) 0.0222(14) 0.0147(13) -0.0017(11) 0.0050(11) 0.0010(11)
C65 0.0279(15) 0.0341(17) 0.0261(17) -0.0014(14) 0.0139(13) -0.0089(13)
C66 0.0303(16) 0.0265(15) 0.0238(16) -0.0096(12) 0.0113(13) -0.0050(12)
C71 0.0159(13) 0.0152(12) 0.0152(13) 0.0017(10) 0.0037(10) -0.0021(10)
C72 0.0238(14) 0.0257(14) 0.0146(13) -0.0026(11) 0.0067(11) -0.0025(12)
C73 0.0342(17) 0.0270(15) 0.0116(14) 0.0021(11) 0.0029(12) 0.0007(13)
C74 0.0383(18) 0.0345(17) 0.0155(15) 0.0024(13) -0.0010(13) 0.0198(15)
C75 0.0305(16) 0.0294(15) 0.0190(15) 0.0000(12) 0.0061(12) 0.0111(13)
C76 0.0179(13) 0.0188(13) 0.0121(13) -0.0003(10) 0.0025(10) 0.0018(10)

loop_
_atom_type_symbol
_atom_type_description
_atom_type_scat_dispersion_real
_atom_type_scat_dispersion_imag
_atom_type_scat_source
C C 0.0033 0.0016 'International Tables Vol C Tables 4.2.6.8 and 6.1.1.4'
H H 0.0000 0.0000 'International Tables Vol C Tables 4.2.6.8 and 6.1.1.4'
O O 0.0106 0.0060 'International Tables Vol C Tables 4.2.6.8 and 6.1.1.4'
P P 0.1023 0.0942 'International Tables Vol C Tables 4.2.6.8 and 6.1.1.4'
Ru Ru -1.2594 0.8363 'International Tables Vol C Tables 4.2.6.8 and 6.1.1.4'

loop_
_geom_angle_atom_site_label_1
_geom_angle_atom_site_label_2
_geom_angle_atom_site_label_3
_geom_angle
_geom_angle_site_symmetry_1
_geom_angle_site_symmetry_3
_geom_angle_publ_flag
C11 Ru1 O1 105.68(9) . . ?
C11 Ru1 P1 90.96(8) . . ?
O1 Ru1 P1 85.61(6) . . ?
C11 Ru1 Ru2 101.57(8) . . ?
O1 Ru1 Ru2 144.68(5) . . ?
P1 Ru1 Ru2 116.20(3) . . ?
C11 Ru1 Ru4 101.48(8) . . ?
O1 Ru1 Ru4 96.28(5) . . ?
P1 Ru1 Ru4 166.340(19) . . ?
Ru2 Ru1 Ru4 56.06(2) . . ?
C11 Ru1 Ru3 155.01(8) . . ?
O1 Ru1 Ru3 91.91(5) . . ?
P1 Ru1 Ru3 108.29(2) . . ?
Ru2 Ru1 Ru3 55.983(11) . . ?
Ru4 Ru1 Ru3 58.195(15) . . ?
C11 Ru1 H112 86.76(8) . . ?
O1 Ru1 H112 162.30(5) . . ?
P1 Ru1 H112 81.56(3) . . ?
Ru2 Ru1 H112 38.299(10) . . ?
Ru4 Ru1 H112 93.42(3) . . ?
Ru3 Ru1 H112 80.688(16) . . ?
C11 Ru1 H113 165.61(8) . . ?
O1 Ru1 H113 78.30(5) . . ?
P1 Ru1 H113 75.41(2) . . ?
Ru2 Ru1 H113 80.89(2) . . ?
Ru4 Ru1 H113 91.679(18) . . ?
Ru3 Ru1 H113 34.783(16) . . ?
H112 Ru1 H113 86.67(2) . . ?
C11 Ru1 H114 78.15(8) . . ?
O1 Ru1 H114 77.49(5) . . ?
P1 Ru1 H114 156.42(2) . . ?
Ru2 Ru1 H114 86.68(3) . . ?
Ru4 Ru1 H114 35.359(12) . . ?
Ru3 Ru1 H114 88.79(2) . . ?
H112 Ru1 H114 118.09(3) . . ?
H113 Ru1 H114 116.231(16) . . ?
C23 Ru2 C21 94.74(12) . . ?
C23 Ru2 C22 97.49(11) . . ?
C21 Ru2 C22 96.13(12) . . ?
C23 Ru2 Ru4 85.27(8) . . ?
C21 Ru2 Ru4 104.62(9) . . ?
C22 Ru2 Ru4 158.80(9) . . ?
C23 Ru2 Ru3 95.01(10) . . ?
C21 Ru2 Ru3 164.12(9) . . ?
C22 Ru2 Ru3 95.00(9) . . ?
Ru4 Ru2 Ru3 63.800(14) . . ?
C23 Ru2 Ru1 148.14(9) . . ?
C21 Ru2 Ru1 101.22(9) . . ?
C22 Ru2 Ru1 107.88(8) . . ?
Ru4 Ru2 Ru1 64.158(18) . . ?
Ru3 Ru2 Ru1 64.446(16) . . ?
C23 Ru2 H112 173.49(8) . . ?
C21 Ru2 H112 83.88(8) . . ?
C22 Ru2 H112 76.38(8) . . ?
Ru4 Ru2 H112 101.234(17) . . ?
Ru3 Ru2 H112 87.77(2) . . ?
Ru1 Ru2 H112 38.108(15) . . ?
C33 Ru3 C32 90.87(13) . . ?
C33 Ru3 C31 98.85(12) . . ?
C32 Ru3 C31 101.82(14) . . ?
C33 Ru3 Ru2 89.69(9) . . ?
C32 Ru3 Ru2 96.02(11) . . ?
C31 Ru3 Ru2 160.04(9) . . ?
C33 Ru3 Ru4 147.66(9) . . ?
C32 Ru3 Ru4 90.53(10) . . ?
C31 Ru3 Ru4 112.45(9) . . ?
Ru2 Ru3 Ru4 58.040(13) . . ?
C33 Ru3 Ru1 106.94(9) . . ?
C32 Ru3 Ru1 148.74(10) . . ?
C31 Ru3 Ru1 100.55(9) . . ?
Ru2 Ru3 Ru1 59.572(19) . . ?
Ru4 Ru3 Ru1 60.67(2) . . ?
C33 Ru3 H113 83.70(9) . . ?
C32 Ru3 H113 174.58(10) . . ?
C31 Ru3 H113 78.99(9) . . ?
Ru2 Ru3 H113 84.10(3) . . ?
Ru4 Ru3 H113 94.11(2) . . ?
Ru1 Ru3 H113 34.781(9) . . ?
C33 Ru3 H134 173.31(8) . . ?
C32 Ru3 H134 84.22(10) . . ?
C31 Ru3 H134 77.79(9) . . ?
Ru2 Ru3 H134 95.334(15) . . ?
Ru4 Ru3 H134 37.348(11) . . ?
Ru1 Ru3 H134 79.471(17) . . ?
H113 Ru3 H134 101.17(2) . . ?
C41 Ru4 C43 91.89(14) . . ?
C41 Ru4 C42 102.05(13) . . ?
C43 Ru4 C42 94.82(13) . . ?
C41 Ru4 Ru2 82.28(8) . . ?
C43 Ru4 Ru2 99.65(9) . . ?
C42 Ru4 Ru2 164.78(9) . . ?
C41 Ru4 Ru3 140.44(8) . . ?
C43 Ru4 Ru3 95.02(10) . . ?
C42 Ru4 Ru3 116.05(10) . . ?
Ru2 Ru4 Ru3 58.159(16) . . ?
C41 Ru4 Ru1 100.24(9) . . ?
C43 Ru4 Ru1 153.88(9) . . ?
C42 Ru4 Ru1 104.99(9) . . ?
Ru2 Ru4 Ru1 59.785(17) . . ?
Ru3 Ru4 Ru1 61.139(17) . . ?
C41 Ru4 H114 87.77(9) . . ?
C43 Ru4 H114 170.04(9) . . ?
C42 Ru4 H114 75.54(9) . . ?
Ru2 Ru4 H114 90.174(18) . . ?
Ru3 Ru4 H114 91.55(3) . . ?
Ru1 Ru4 H114 35.324(16) . . ?
C41 Ru4 H134 177.31(8) . . ?
C43 Ru4 H134 86.92(10) . . ?
C42 Ru4 H134 80.47(10) . . ?
Ru2 Ru4 H134 95.529(17) . . ?
Ru3 Ru4 H134 37.424(9) . . ?
Ru1 Ru4 H134 79.90(2) . . ?
H114 Ru4 H134 93.81(3) . . ?
C76 P1 C51 104.16(12) . . ?
C76 P1 C54 104.73(12) . . ?
C51 P1 C54 94.70(12) . . ?
C76 P1 Ru1 113.19(9) . . ?
C51 P1 Ru1 116.22(9) . . ?
C54 P1 Ru1 121.18(9) . . ?
O1 P2 C71 113.65(11) . . ?
O1 P2 C64 108.71(11) . . ?
C71 P2 C64 110.88(12) . . ?
O1 P2 C61 112.25(11) . . ?
C71 P2 C61 112.67(12) . . ?
C64 P2 C61 97.45(13) . . ?
P2 O1 Ru1 121.88(10) . . ?
O11 C11 Ru1 176.1(2) . . ?
O21 C21 Ru2 176.7(2) . . ?
O22 C22 Ru2 177.4(2) . . ?
O23 C23 Ru2 177.3(3) . . ?
O31 C31 Ru3 173.6(3) . . ?
O32 C32 Ru3 177.9(3) . . ?
O33 C33 Ru3 177.3(3) . . ?
O41 C41 Ru4 177.8(3) . . ?
O42 C42 Ru4 178.4(3) . . ?
O43 C43 Ru4 176.7(3) . . ?
C52 C51 C55 116.2(2) . . ?
C52 C51 P1 105.27(19) . . ?
C55 C51 P1 115.26(18) . . ?
C52 C51 H51 106.5 . . ?
C55 C51 H51 106.5 . . ?
P1 C51 H51 106.5 . . ?
C53 C52 C51 106.5(2) . . ?
C53 C52 H52A 110.4 . . ?
C51 C52 H52A 110.4 . . ?
C53 C52 H52B 110.4 . . ?
C51 C52 H52B 110.4 . . ?
H52A C52 H52B 108.6 . . ?
C52 C53 C54 108.7(2) . . ?
C52 C53 H53A 110.0 . . ?
C54 C53 H53A 110.0 . . ?
C52 C53 H53B 110.0 . . ?
C54 C53 H53B 110.0 . . ?
H53A C53 H53B 108.3 . . ?
C56 C54 C53 114.3(2) . . ?
C56 C54 P1 116.46(19) . . ?
C53 C54 P1 103.55(18) . . ?
C56 C54 H54 107.4 . . ?
C53 C54 H54 107.4 . . ?
P1 C54 H54 107.4 . . ?
C51 C55 H55A 109.5 . . ?
C51 C55 H55B 109.5 . . ?
H55A C55 H55B 109.5 . . ?
C51 C55 H55C 109.5 . . ?
H55A C55 H55C 109.5 . . ?
H55B C55 H55C 109.5 . . ?
C54 C56 H56A 109.5 . . ?
C54 C56 H56B 109.5 . . ?
H56A C56 H56B 109.5 . . ?
C54 C56 H56C 109.5 . . ?
H56A C56 H56C 109.5 . . ?
H56B C56 H56C 109.5 . . ?
C65 C61 C62 113.5(2) . . ?
C65 C61 P2 118.7(2) . . ?
C62 C61 P2 103.59(18) . . ?
C65 C61 H61 106.8 . . ?
C62 C61 H61 106.8 . . ?
P2 C61 H61 106.8 . . ?
C63 C62 C61 109.1(2) . . ?
C63 C62 H62A 109.9 . . ?
C61 C62 H62A 109.9 . . ?
C63 C62 H62B 109.9 . . ?
C61 C62 H62B 109.9 . . ?
H62A C62 H62B 108.3 . . ?
C64 C63 C62 106.6(2) . . ?
C64 C63 H63A 110.4 . . ?
C62 C63 H63A 110.4 . . ?
C64 C63 H63B 110.4 . . ?
C62 C63 H63B 110.4 . . ?
H63A C63 H63B 108.6 . . ?
C63 C64 C66 115.1(2) . . ?
C63 C64 P2 100.43(18) . . ?
C66 C64 P2 113.95(19) . . ?
C63 C64 H64 109.0 . . ?
C66 C64 H64 109.0 . . ?
P2 C64 H64 109.0 . . ?
C61 C65 H65A 109.5 . . ?
C61 C65 H65B 109.5 . . ?
H65A C65 H65B 109.5 . . ?
C61 C65 H65C 109.5 . . ?
H65A C65 H65C 109.5 . . ?
H65B C65 H65C 109.5 . . ?
C64 C66 H66A 109.5 . . ?
C64 C66 H66B 109.5 . . ?
H66A C66 H66B 109.5 . . ?
C64 C66 H66C 109.5 . . ?
H66A C66 H66C 109.5 . . ?
H66B C66 H66C 109.5 . . ?
C72 C71 C76 119.0(2) . . ?
C72 C71 P2 115.1(2) . . ?
C76 C71 P2 125.82(19) . . ?
C73 C72 C71 121.7(3) . . ?
C73 C72 H72 119.1 . . ?
C71 C72 H72 119.1 . . ?
C74 C73 C72 119.2(3) . . ?
C74 C73 H73 120.4 . . ?
C72 C73 H73 120.4 . . ?
C73 C74 C75 120.7(3) . . ?
C73 C74 H74 119.6 . . ?
C75 C74 H74 119.6 . . ?
C74 C75 C76 121.8(3) . . ?
C74 C75 H75 119.1 . . ?
C76 C75 H75 119.1 . . ?
C75 C76 C71 117.5(2) . . ?
C75 C76 P1 118.9(2) . . ?
C71 C76 P1 123.65(19) . . ?

loop_
_geom_bond_atom_site_label_1
_geom_bond_atom_site_label_2
_geom_bond_distance
_geom_bond_site_symmetry_2
_geom_bond_publ_flag
Ru1 C11 1.840(3) . ?
Ru1 O1 2.1399(18) . ?
Ru1 P1 2.2971(9) . ?
Ru1 Ru2 2.8948(9) . ?
Ru1 Ru4 3.0149(9) . ?
Ru1 Ru3 3.0288(5) . ?
Ru1 H112 1.8380(3) . ?
Ru1 H113 1.8438(3) . ?
Ru1 H114 1.8472(4) . ?
Ru2 C23 1.881(3) . ?
Ru2 C21 1.903(3) . ?
Ru2 C22 1.909(3) . ?
Ru2 Ru4 2.7791(5) . ?
Ru2 Ru3 2.7827(6) . ?
Ru2 H112 1.8458(6) . ?
Ru3 C33 1.893(3) . ?
Ru3 C32 1.909(3) . ?
Ru3 C31 1.918(3) . ?
Ru3 Ru4 2.9391(6) . ?
Ru3 H113 1.8439(5) . ?
Ru3 H134 1.8511(4) . ?
Ru4 C41 1.896(3) . ?
Ru4 C43 1.907(3) . ?
Ru4 C42 1.918(3) . ?
Ru4 H114 1.8488(5) . ?
Ru4 H134 1.8479(4) . ?
P1 C76 1.861(3) . ?
P1 C51 1.862(3) . ?
P1 C54 1.872(3) . ?
P2 O1 1.5113(19) . ?
P2 C71 1.796(3) . ?
P2 C64 1.817(3) . ?
P2 C61 1.839(3) . ?
C11 O11 1.159(3) . ?
C21 O21 1.139(4) . ?
C22 O22 1.141(3) . ?
C23 O23 1.150(3) . ?
C31 O31 1.147(4) . ?
C32 O32 1.151(4) . ?
C33 O33 1.143(4) . ?
C41 O41 1.142(4) . ?
C42 O42 1.145(4) . ?
C43 O43 1.150(4) . ?
C51 C52 1.524(4) . ?
C51 C55 1.526(4) . ?
C51 H51 1.0000 . ?
C52 C53 1.521(4) . ?
C52 H52A 0.9900 . ?
C52 H52B 0.9900 . ?
C53 C54 1.535(4) . ?
C53 H53A 0.9900 . ?
C53 H53B 0.9900 . ?
C54 C56 1.526(4) . ?
C54 H54 1.0000 . ?
C55 H55A 0.9800 . ?
C55 H55B 0.9800 . ?
C55 H55C 0.9800 . ?
C56 H56A 0.9800 . ?
C56 H56B 0.9800 . ?
C56 H56C 0.9800 . ?
C61 C65 1.522(4) . ?
C61 C62 1.542(4) . ?
C61 H61 1.0000 . ?
C62 C63 1.536(4) . ?
C62 H62A 0.9900 . ?
C62 H62B 0.9900 . ?
C63 C64 1.532(4) . ?
C63 H63A 0.9900 . ?
C63 H63B 0.9900 . ?
C64 C66 1.534(4) . ?
C64 H64 1.0000 . ?
C65 H65A 0.9800 . ?
C65 H65B 0.9800 . ?
C65 H65C 0.9800 . ?
C66 H66A 0.9800 . ?
C66 H66B 0.9800 . ?
C66 H66C 0.9800 . ?
C71 C72 1.409(4) . ?
C71 C76 1.422(4) . ?
C72 C73 1.379(4) . ?
C72 H72 0.9500 . ?
C73 C74 1.363(4) . ?
C73 H73 0.9500 . ?
C74 C75 1.393(4) . ?
C74 H74 0.9500 . ?
C75 C76 1.394(4) . ?
C75 H75 0.9500 . ?

loop_
_geom_torsion_atom_site_label_1
_geom_torsion_atom_site_label_2
_geom_torsion_atom_site_label_3
_geom_torsion_atom_site_label_4
_geom_torsion
_geom_torsion_site_symmetry_1
_geom_torsion_site_symmetry_2
_geom_torsion_site_symmetry_3
_geom_torsion_site_symmetry_4
_geom_torsion_publ_flag
C11 Ru1 Ru2 C23 -113.83(18) . . . . ?
O1 Ru1 Ru2 C23 26.14(19) . . . . ?
P1 Ru1 Ru2 C23 149.29(17) . . . . ?
Ru4 Ru1 Ru2 C23 -17.67(17) . . . . ?
Ru3 Ru1 Ru2 C23 54.14(17) . . . . ?
C11 Ru1 Ru2 C21 4.79(12) . . . . ?
O1 Ru1 Ru2 C21 144.76(12) . . . . ?
P1 Ru1 Ru2 C21 -92.09(9) . . . . ?
Ru4 Ru1 Ru2 C21 100.94(9) . . . . ?
Ru3 Ru1 Ru2 C21 172.75(9) . . . . ?
C11 Ru1 Ru2 C22 105.06(12) . . . . ?
O1 Ru1 Ru2 C22 -114.97(12) . . . . ?
P1 Ru1 Ru2 C22 8.18(9) . . . . ?
Ru4 Ru1 Ru2 C22 -158.78(9) . . . . ?
Ru3 Ru1 Ru2 C22 -86.97(9) . . . . ?
C11 Ru1 Ru2 Ru4 -96.16(8) . . . . ?
O1 Ru1 Ru2 Ru4 43.82(8) . . . . ?
P1 Ru1 Ru2 Ru4 166.97(2) . . . . ?
Ru3 Ru1 Ru2 Ru4 71.810(15) . . . . ?
C11 Ru1 Ru2 Ru3 -167.97(8) . . . . ?
O1 Ru1 Ru2 Ru3 -27.99(8) . . . . ?
P1 Ru1 Ru2 Ru3 95.16(2) . . . . ?
Ru4 Ru1 Ru2 Ru3 -71.810(15) . . . . ?
C23 Ru2 Ru3 C33 95.48(12) . . . . ?
C21 Ru2 Ru3 C33 -136.8(3) . . . . ?
C22 Ru2 Ru3 C33 -2.50(12) . . . . ?
Ru4 Ru2 Ru3 C33 177.71(9) . . . . ?
Ru1 Ru2 Ru3 C33 -109.95(9) . . . . ?
C23 Ru2 Ru3 C32 4.64(13) . . . . ?
C21 Ru2 Ru3 C32 132.3(3) . . . . ?
C22 Ru2 Ru3 C32 -93.35(13) . . . . ?
Ru4 Ru2 Ru3 C32 86.86(10) . . . . ?
Ru1 Ru2 Ru3 C32 159.21(10) . . . . ?
C23 Ru2 Ru3 C31 -148.7(3) . . . . ?
C21 Ru2 Ru3 C31 -21.0(4) . . . . ?
C22 Ru2 Ru3 C31 113.3(3) . . . . ?
Ru4 Ru2 Ru3 C31 -66.5(2) . . . . ?
Ru1 Ru2 Ru3 C31 5.9(2) . . . . ?
C23 Ru2 Ru3 Ru4 -82.22(8) . . . . ?
C21 Ru2 Ru3 Ru4 45.5(3) . . . . ?
C22 Ru2 Ru3 Ru4 179.79(8) . . . . ?
Ru1 Ru2 Ru3 Ru4 72.35(2) . . . . ?
C23 Ru2 Ru3 Ru1 -154.57(8) . . . . ?
C21 Ru2 Ru3 Ru1 -26.9(3) . . . . ?
C22 Ru2 Ru3 Ru1 107.44(8) . . . . ?
Ru4 Ru2 Ru3 Ru1 -72.35(2) . . . . ?
C11 Ru1 Ru3 C33 108.2(2) . . . . ?
O1 Ru1 Ru3 C33 -116.44(11) . . . . ?
P1 Ru1 Ru3 C33 -30.44(10) . . . . ?
Ru2 Ru1 Ru3 C33 79.31(10) . . . . ?
Ru4 Ru1 Ru3 C33 147.34(10) . . . . ?
C11 Ru1 Ru3 C32 -14.0(3) . . . . ?
O1 Ru1 Ru3 C32 121.4(2) . . . . ?
P1 Ru1 Ru3 C32 -152.6(2) . . . . ?
Ru2 Ru1 Ru3 C32 -42.9(2) . . . . ?
Ru4 Ru1 Ru3 C32 25.2(2) . . . . ?
C11 Ru1 Ru3 C31 -149.0(2) . . . . ?
O1 Ru1 Ru3 C31 -13.72(10) . . . . ?
P1 Ru1 Ru3 C31 72.29(9) . . . . ?
Ru2 Ru1 Ru3 C31 -177.96(9) . . . . ?
Ru4 Ru1 Ru3 C31 -109.93(9) . . . . ?
C11 Ru1 Ru3 Ru2 28.91(19) . . . . ?
O1 Ru1 Ru3 Ru2 164.24(5) . . . . ?
P1 Ru1 Ru3 Ru2 -109.75(3) . . . . ?
Ru4 Ru1 Ru3 Ru2 68.03(3) . . . . ?
C11 Ru1 Ru3 Ru4 -39.12(19) . . . . ?
O1 Ru1 Ru3 Ru4 96.21(5) . . . . ?
P1 Ru1 Ru3 Ru4 -177.782(19) . . . . ?
Ru2 Ru1 Ru3 Ru4 -68.03(3) . . . . ?
C23 Ru2 Ru4 C41 -82.60(13) . . . . ?
C21 Ru2 Ru4 C41 11.08(12) . . . . ?
C22 Ru2 Ru4 C41 178.9(2) . . . . ?
Ru3 Ru2 Ru4 C41 179.45(9) . . . . ?
Ru1 Ru2 Ru4 C41 106.65(9) . . . . ?
C23 Ru2 Ru4 C43 8.02(14) . . . . ?
C21 Ru2 Ru4 C43 101.69(14) . . . . ?
C22 Ru2 Ru4 C43 -90.5(2) . . . . ?
Ru3 Ru2 Ru4 C43 -89.94(11) . . . . ?
Ru1 Ru2 Ru4 C43 -162.73(10) . . . . ?
C23 Ru2 Ru4 C42 169.7(4) . . . . ?
C21 Ru2 Ru4 C42 -96.6(4) . . . . ?
C22 Ru2 Ru4 C42 71.2(4) . . . . ?
Ru3 Ru2 Ru4 C42 71.7(4) . . . . ?
Ru1 Ru2 Ru4 C42 -1.0(4) . . . . ?
C23 Ru2 Ru4 Ru3 97.96(9) . . . . ?
C21 Ru2 Ru4 Ru3 -168.37(9) . . . . ?
C22 Ru2 Ru4 Ru3 -0.6(2) . . . . ?
Ru1 Ru2 Ru4 Ru3 -72.79(2) . . . . ?
C23 Ru2 Ru4 Ru1 170.75(9) . . . . ?
C21 Ru2 Ru4 Ru1 -95.58(9) . . . . ?
C22 Ru2 Ru4 Ru1 72.2(2) . . . . ?
Ru3 Ru2 Ru4 Ru1 72.79(2) . . . . ?
C33 Ru3 Ru4 C41 -5.2(2) . . . . ?
C32 Ru3 Ru4 C41 -97.63(18) . . . . ?
C31 Ru3 Ru4 C41 159.34(16) . . . . ?
Ru2 Ru3 Ru4 C41 -0.86(14) . . . . ?
Ru1 Ru3 Ru4 C41 69.62(14) . . . . ?
C33 Ru3 Ru4 C43 93.96(19) . . . . ?
C32 Ru3 Ru4 C43 1.48(14) . . . . ?
C31 Ru3 Ru4 C43 -101.54(14) . . . . ?
Ru2 Ru3 Ru4 C43 98.25(10) . . . . ?
Ru1 Ru3 Ru4 C43 168.73(9) . . . . ?
C33 Ru3 Ru4 C42 -168.18(19) . . . . ?
C32 Ru3 Ru4 C42 99.35(15) . . . . ?
C31 Ru3 Ru4 C42 -3.68(14) . . . . ?
Ru2 Ru3 Ru4 C42 -163.88(10) . . . . ?
Ru1 Ru3 Ru4 C42 -93.40(10) . . . . ?
C33 Ru3 Ru4 Ru2 -4.29(17) . . . . ?
C32 Ru3 Ru4 Ru2 -96.77(11) . . . . ?
C31 Ru3 Ru4 Ru2 160.20(9) . . . . ?
Ru1 Ru3 Ru4 Ru2 70.48(2) . . . . ?
C33 Ru3 Ru4 Ru1 -74.77(17) . . . . ?
C32 Ru3 Ru4 Ru1 -167.25(11) . . . . ?
C31 Ru3 Ru4 Ru1 89.72(9) . . . . ?
Ru2 Ru3 Ru4 Ru1 -70.48(2) . . . . ?
C11 Ru1 Ru4 C41 21.57(12) . . . . ?
O1 Ru1 Ru4 C41 129.01(9) . . . . ?
P1 Ru1 Ru4 C41 -133.70(11) . . . . ?
Ru2 Ru1 Ru4 C41 -74.74(8) . . . . ?
Ru3 Ru1 Ru4 C41 -142.65(8) . . . . ?
C11 Ru1 Ru4 C43 138.0(2) . . . . ?
O1 Ru1 Ru4 C43 -114.6(2) . . . . ?
P1 Ru1 Ru4 C43 -17.3(2) . . . . ?
Ru2 Ru1 Ru4 C43 41.7(2) . . . . ?
Ru3 Ru1 Ru4 C43 -26.2(2) . . . . ?
C11 Ru1 Ru4 C42 -83.98(13) . . . . ?
O1 Ru1 Ru4 C42 23.47(11) . . . . ?
P1 Ru1 Ru4 C42 120.76(13) . . . . ?
Ru2 Ru1 Ru4 C42 179.72(10) . . . . ?
Ru3 Ru1 Ru4 C42 111.81(10) . . . . ?
C11 Ru1 Ru4 Ru2 96.31(8) . . . . ?
O1 Ru1 Ru4 Ru2 -156.25(5) . . . . ?
P1 Ru1 Ru4 Ru2 -58.96(8) . . . . ?
Ru3 Ru1 Ru4 Ru2 -67.907(19) . . . . ?
C11 Ru1 Ru4 Ru3 164.21(8) . . . . ?
O1 Ru1 Ru4 Ru3 -88.34(5) . . . . ?
P1 Ru1 Ru4 Ru3 8.95(8) . . . . ?
Ru2 Ru1 Ru4 Ru3 67.907(19) . . . . ?
C11 Ru1 P1 C76 60.57(12) . . . . ?
O1 Ru1 P1 C76 -45.08(10) . . . . ?
Ru2 Ru1 P1 C76 163.97(9) . . . . ?
Ru4 Ru1 P1 C76 -143.64(10) . . . . ?
Ru3 Ru1 P1 C76 -135.64(9) . . . . ?
C11 Ru1 P1 C51 -178.93(12) . . . . ?
O1 Ru1 P1 C51 75.42(11) . . . . ?
Ru2 Ru1 P1 C51 -75.53(10) . . . . ?
Ru4 Ru1 P1 C51 -23.14(14) . . . . ?
Ru3 Ru1 P1 C51 -15.14(10) . . . . ?
C11 Ru1 P1 C54 -65.05(13) . . . . ?
O1 Ru1 P1 C54 -170.70(11) . . . . ?
Ru2 Ru1 P1 C54 38.34(11) . . . . ?
Ru4 Ru1 P1 C54 90.73(13) . . . . ?
Ru3 Ru1 P1 C54 98.74(10) . . . . ?
C71 P2 O1 Ru1 -54.55(15) . . . . ?
C64 P2 O1 Ru1 -178.55(12) . . . . ?
C61 P2 O1 Ru1 74.79(15) . . . . ?
C11 Ru1 O1 P2 -21.88(15) . . . . ?
P1 Ru1 O1 P2 67.89(11) . . . . ?
Ru2 Ru1 O1 P2 -161.00(6) . . . . ?
Ru4 Ru1 O1 P2 -125.70(11) . . . . ?
Ru3 Ru1 O1 P2 176.09(11) . . . . ?
O1 Ru1 C11 O11 179(100) . . . . ?
P1 Ru1 C11 O11 93(4) . . . . ?
Ru2 Ru1 C11 O11 -24(4) . . . . ?
Ru4 Ru1 C11 O11 -81(4) . . . . ?
Ru3 Ru1 C11 O11 -48(4) . . . . ?
C23 Ru2 C21 O21 -137(4) . . . . ?
C22 Ru2 C21 O21 -39(4) . . . . ?
Ru4 Ru2 C21 O21 137(4) . . . . ?
Ru3 Ru2 C21 O21 95(4) . . . . ?
Ru1 Ru2 C21 O21 71(4) . . . . ?
C23 Ru2 C22 O22 17(6) . . . . ?
C21 Ru2 C22 O22 -79(6) . . . . ?
Ru4 Ru2 C22 O22 113(6) . . . . ?
Ru3 Ru2 C22 O22 112(6) . . . . ?
Ru1 Ru2 C22 O22 177(100) . . . . ?
C21 Ru2 C23 O23 20(5) . . . . ?
C22 Ru2 C23 O23 -77(5) . . . . ?
Ru4 Ru2 C23 O23 124(5) . . . . ?
Ru3 Ru2 C23 O23 -173(5) . . . . ?
Ru1 Ru2 C23 O23 140(5) . . . . ?
C33 Ru3 C31 O31 84(2) . . . . ?
C32 Ru3 C31 O31 176(2) . . . . ?
Ru2 Ru3 C31 O31 -31(2) . . . . ?
Ru4 Ru3 C31 O31 -88(2) . . . . ?
Ru1 Ru3 C31 O31 -26(2) . . . . ?
C33 Ru3 C32 O32 11(9) . . . . ?
C31 Ru3 C32 O32 -88(9) . . . . ?
Ru2 Ru3 C32 O32 101(9) . . . . ?
Ru4 Ru3 C32 O32 158(9) . . . . ?
Ru1 Ru3 C32 O32 137(8) . . . . ?
C32 Ru3 C33 O33 -63(6) . . . . ?
C31 Ru3 C33 O33 39(6) . . . . ?
Ru2 Ru3 C33 O33 -159(6) . . . . ?
Ru4 Ru3 C33 O33 -155(6) . . . . ?
Ru1 Ru3 C33 O33 143(6) . . . . ?
C43 Ru4 C41 O41 45(7) . . . . ?
C42 Ru4 C41 O41 -50(7) . . . . ?
Ru2 Ru4 C41 O41 145(7) . . . . ?
Ru3 Ru4 C41 O41 146(7) . . . . ?
Ru1 Ru4 C41 O41 -158(7) . . . . ?
C41 Ru4 C42 O42 -42(10) . . . . ?
C43 Ru4 C42 O42 -135(10) . . . . ?
Ru2 Ru4 C42 O42 63(11) . . . . ?
Ru3 Ru4 C42 O42 127(10) . . . . ?
Ru1 Ru4 C42 O42 62(10) . . . . ?
C41 Ru4 C43 O43 -67(5) . . . . ?
C42 Ru4 C43 O43 35(5) . . . . ?
Ru2 Ru4 C43 O43 -149(5) . . . . ?
Ru3 Ru4 C43 O43 152(5) . . . . ?
Ru1 Ru4 C43 O43 175(5) . . . . ?
C76 P1 C51 C52 -92.31(19) . . . . ?
C54 P1 C51 C52 14.18(19) . . . . ?
Ru1 P1 C51 C52 142.46(15) . . . . ?
C76 P1 C51 C55 37.0(2) . . . . ?
C54 P1 C51 C55 143.5(2) . . . . ?
Ru1 P1 C51 C55 -88.2(2) . . . . ?
C55 C51 C52 C53 -166.7(2) . . . . ?
P1 C51 C52 C53 -37.9(3) . . . . ?
C51 C52 C53 C54 50.8(3) . . . . ?
C52 C53 C54 C56 -165.3(2) . . . . ?
C52 C53 C54 P1 -37.6(3) . . . . ?
C76 P1 C54 C56 -114.8(2) . . . . ?
C51 P1 C54 C56 139.2(2) . . . . ?
Ru1 P1 C54 C56 14.6(2) . . . . ?
C76 P1 C54 C53 118.9(2) . . . . ?
C51 P1 C54 C53 12.9(2) . . . . ?
Ru1 P1 C54 C53 -111.73(18) . . . . ?
O1 P2 C61 C65 -124.2(2) . . . . ?
C71 P2 C61 C65 5.7(3) . . . . ?
C64 P2 C61 C65 122.1(2) . . . . ?
O1 P2 C61 C62 108.96(17) . . . . ?
C71 P2 C61 C62 -121.19(18) . . . . ?
C64 P2 C61 C62 -4.81(19) . . . . ?
C65 C61 C62 C63 -153.0(3) . . . . ?
P2 C61 C62 C63 -22.9(3) . . . . ?
C61 C62 C63 C64 47.9(3) . . . . ?
C62 C63 C64 C66 -170.3(2) . . . . ?
C62 C63 C64 P2 -47.4(3) . . . . ?
O1 P2 C64 C63 -86.47(18) . . . . ?
C71 P2 C64 C63 147.89(17) . . . . ?
C61 P2 C64 C63 30.12(19) . . . . ?
O1 P2 C64 C66 37.2(2) . . . . ?
C71 P2 C64 C66 -88.4(2) . . . . ?
C61 P2 C64 C66 153.8(2) . . . . ?
O1 P2 C71 C72 -170.19(18) . . . . ?
C64 P2 C71 C72 -47.4(2) . . . . ?
C61 P2 C71 C72 60.7(2) . . . . ?
O1 P2 C71 C76 6.7(3) . . . . ?
C64 P2 C71 C76 129.5(2) . . . . ?
C61 P2 C71 C76 -122.4(2) . . . . ?
C76 C71 C72 C73 -0.4(4) . . . . ?
P2 C71 C72 C73 176.7(2) . . . . ?
C71 C72 C73 C74 -2.3(4) . . . . ?
C72 C73 C74 C75 2.2(5) . . . . ?
C73 C74 C75 C76 0.6(5) . . . . ?
C74 C75 C76 C71 -3.3(4) . . . . ?
C74 C75 C76 P1 177.0(2) . . . . ?
C72 C71 C76 C75 3.1(4) . . . . ?
P2 C71 C76 C75 -173.7(2) . . . . ?
C72 C71 C76 P1 -177.20(19) . . . . ?
P2 C71 C76 P1 6.0(3) . . . . ?
C51 P1 C76 C75 74.5(2) . . . . ?
C54 P1 C76 C75 -24.4(2) . . . . ?
Ru1 P1 C76 C75 -158.4(2) . . . . ?
C51 P1 C76 C71 -105.2(2) . . . . ?
C54 P1 C76 C71 155.9(2) . . . . ?
Ru1 P1 C76 C71 21.9(2) . . . . ?
